data_7046302
loop_
_publ_author_name
'Kore, Rajkumar'
'Kelley, Steven P.'
'Aduri, Pavankumar'
'Rogers, Robin D.'

_publ_section_title
;
 Mixed metal double salt ionic liquids comprised of
 [HN<sub>222</sub>]<sub>2</sub>[ZnCl<sub>4</sub>] and AlCl<sub>3</sub>
 provide tunable Lewis acid catalysts related to the ionic environment.
;
_journal_issue 23
_journal_name_full 'Dalton transactions (Cambridge, England : 2003)'
_journal_page_first 7795
_journal_page_last 7803
_journal_paper_doi 10.1039/c8dt00976g
_journal_volume 47
_journal_year 2018
_chemical_formula_moiety 'C6 H16 N +, Al Cl4 -'
_chemical_formula_sum 'C6 H16 Al Cl4 N'
_chemical_formula_weight 270.98
_chemical_name_systematic 'Triethylammonium tetrachloroaluminate'
_chemical_properties_physical Moisture-sensitive,Hygroscopic
_space_group_crystal_system monoclinic
_space_group_IT_number 14
_space_group_name_Hall '-P 2yn'
_space_group_name_H-M_alt 'P 1 21/n 1'
_symmetry_space_group_name_Hall '-P 2yn'
_symmetry_space_group_name_H-M 'P 1 21/n 1'
_atom_sites_solution_hydrogens mixed
_atom_sites_solution_primary direct
_atom_sites_solution_secondary difmap
_audit_creation_method SHELXL-2014/7
_audit_update_record
;
2017-11-14 deposited with the CCDC.
2018-05-11 downloaded from the CCDC.
;
_cell_angle_alpha 90
_cell_angle_beta 97.859(17)
_cell_angle_gamma 90
_cell_formula_units_Z 4
_cell_length_a 7.607(2)
_cell_length_b 12.693(4)
_cell_length_c 14.162(3)
_cell_measurement_reflns_used 3445
_cell_measurement_temperature 173(2)
_cell_measurement_theta_max 23.03
_cell_measurement_theta_min 2.89
_cell_volume 1354.6(6)
_computing_cell_refinement 'Bruker SAINT'
_computing_data_collection 'Bruker APEX2'
_computing_data_reduction 'Bruker SAINT'
_computing_molecular_graphics 'Bruker SHELXTL'
_computing_publication_material 'Bruker SHELXTL'
_computing_structure_refinement 'SHELXL-2014/7 (Sheldrick, 2014)'
_computing_structure_solution 'SHELXS-97 (Sheldrick, 2008)'
_diffrn_ambient_temperature 173(2)
_diffrn_measured_fraction_theta_full 0.993
_diffrn_measured_fraction_theta_max 0.989
_diffrn_measurement_device_type 'Bruker APEX-II CCD'
_diffrn_measurement_method '\f and \w scans'
_diffrn_radiation_type MoK\a
_diffrn_radiation_wavelength 0.71073
_diffrn_reflns_av_R_equivalents 0.0566
_diffrn_reflns_av_unetI/netI 0.0700
_diffrn_reflns_Laue_measured_fraction_full 0.993
_diffrn_reflns_Laue_measured_fraction_max 0.989
_diffrn_reflns_limit_h_max 9
_diffrn_reflns_limit_h_min -9
_diffrn_reflns_limit_k_max 16
_diffrn_reflns_limit_k_min -15
_diffrn_reflns_limit_l_max 18
_diffrn_reflns_limit_l_min -13
_diffrn_reflns_number 14143
_diffrn_reflns_point_group_measured_fraction_full 0.993
_diffrn_reflns_point_group_measured_fraction_max 0.989
_diffrn_reflns_theta_full 25.242
_diffrn_reflns_theta_max 27.558
_diffrn_reflns_theta_min 2.164
_exptl_absorpt_coefficient_mu 0.898
_exptl_absorpt_correction_T_max 0.7456
_exptl_absorpt_correction_T_min 0.6896
_exptl_absorpt_correction_type multi-scan
_exptl_absorpt_process_details 'Bruker AXScale'
_exptl_crystal_colour colourless
_exptl_crystal_density_diffrn 1.329
_exptl_crystal_density_method 'not measured'
_exptl_crystal_description needle
_exptl_crystal_F_000 560
_exptl_crystal_recrystallization_method 'From the Melt'
_exptl_crystal_size_max 0.180
_exptl_crystal_size_mid 0.030
_exptl_crystal_size_min 0.010
_refine_diff_density_max 0.350
_refine_diff_density_min -0.316
_refine_diff_density_rms 0.070
_refine_ls_extinction_method none
_refine_ls_goodness_of_fit_ref 0.991
_refine_ls_hydrogen_treatment mixed
_refine_ls_matrix_type full
_refine_ls_number_parameters 115
_refine_ls_number_reflns 3103
_refine_ls_number_restraints 0
_refine_ls_restrained_S_all 0.991
_refine_ls_R_factor_all 0.1004
_refine_ls_R_factor_gt 0.0437
_refine_ls_shift/su_max 0.001
_refine_ls_shift/su_mean 0.000
_refine_ls_structure_factor_coef Fsqd
_refine_ls_weighting_details 'w=1/[\s^2^(Fo^2^)+(0.0394P)^2^+0.0213P] where P=(Fo^2^+2Fc^2^)/3'
_refine_ls_weighting_scheme calc
_refine_ls_wR_factor_gt 0.0825
_refine_ls_wR_factor_ref 0.0989
_reflns_Friedel_coverage 0.000
_reflns_number_gt 1841
_reflns_number_total 3103
_reflns_threshold_expression 'I > 2\s(I)'
_cod_data_source_file c8dt00976g1.cif
_cod_data_source_block AlCl4
_cod_depositor_comments 'Adding full bibliography for 7046301--7046302.cif.'
_cod_database_code 7046302
_shelx_shelxl_version_number 2014/7
_shelx_space_group_comment
; 
The symmetry employed for this shelxl refinement is uniquely defined 
by the following loop, which should always be used as a source of 
symmetry information in preference to the above space-group names. 
They are only intended as comments. 
;
_shelx_estimated_absorpt_t_min 0.855
_shelx_estimated_absorpt_t_max 0.991

loop_
_space_group_symop_operation_xyz
'x, y, z'
'-x+1/2, y+1/2, -z+1/2'
'-x, -y, -z'
'x-1/2, -y-1/2, z-1/2'

loop_
_atom_site_label
_atom_site_type_symbol
_atom_site_fract_x
_atom_site_fract_y
_atom_site_fract_z
_atom_site_U_iso_or_equiv
_atom_site_adp_type
_atom_site_occupancy
_atom_site_site_symmetry_order
_atom_site_calc_flag
_atom_site_refinement_flags_posn
_atom_site_refinement_flags_adp
Cl1 Cl 0.19575(10) 0.81519(5) 0.71731(5) 0.0468(2) Uani 1 1 d . .
Cl2 Cl -0.05154(11) 1.03394(6) 0.63864(5) 0.0509(2) Uani 1 1 d . .
Cl3 Cl 0.16745(12) 1.02410(6) 0.87219(4) 0.0560(3) Uani 1 1 d . .
Cl4 Cl 0.41032(11) 1.05027(6) 0.68230(5) 0.0494(2) Uani 1 1 d . .
Al Al 0.18114(12) 0.98320(6) 0.72821(5) 0.0346(2) Uani 1 1 d . .
N1 N -0.2192(3) 0.76202(19) 0.61674(13) 0.0369(6) Uani 1 1 d . .
H1C H -0.120(4) 0.798(2) 0.6366(18) 0.055 Uiso 1 1 d . U
C1 C -0.1521(4) 0.6690(2) 0.56760(18) 0.0482(8) Uani 1 1 d . .
H1A H -0.2529 0.6219 0.5452 0.058 Uiso 1 1 calc R U
H1B H -0.0678 0.6292 0.6137 0.058 Uiso 1 1 calc R U
C2 C -0.0612(5) 0.7004(3) 0.48417(18) 0.0637(10) Uani 1 1 d . .
H2A H -0.0054 0.6383 0.4597 0.096 Uiso 1 1 calc R U
H2B H 0.0298 0.7534 0.5045 0.096 Uiso 1 1 calc R U
H2C H -0.1486 0.7298 0.4338 0.096 Uiso 1 1 calc R U
C3 C -0.3470(4) 0.8315(2) 0.55391(17) 0.0458(8) Uani 1 1 d . .
H3A H -0.2843 0.8634 0.5042 0.055 Uiso 1 1 calc R U
H3B H -0.3862 0.8894 0.5929 0.055 Uiso 1 1 calc R U
C4 C -0.5088(4) 0.7732(3) 0.5062(2) 0.0607(10) Uani 1 1 d . .
H4A H -0.5919 0.8235 0.4717 0.091 Uiso 1 1 calc R U
H4B H -0.5668 0.7369 0.5546 0.091 Uiso 1 1 calc R U
H4C H -0.4725 0.7215 0.4612 0.091 Uiso 1 1 calc R U
C5 C -0.2881(4) 0.7259(2) 0.70609(16) 0.0446(8) Uani 1 1 d . .
H5A H -0.4086 0.6962 0.6890 0.054 Uiso 1 1 calc R U
H5B H -0.2104 0.6692 0.7362 0.054 Uiso 1 1 calc R U
C6 C -0.2953(4) 0.8131(3) 0.77613(18) 0.0538(9) Uani 1 1 d . .
H6A H -0.3311 0.7848 0.8350 0.081 Uiso 1 1 calc R U
H6B H -0.3817 0.8660 0.7492 0.081 Uiso 1 1 calc R U
H6C H -0.1779 0.8458 0.7902 0.081 Uiso 1 1 calc R U

loop_
_atom_site_aniso_label
_atom_site_aniso_U_11
_atom_site_aniso_U_22
_atom_site_aniso_U_33
_atom_site_aniso_U_23
_atom_site_aniso_U_13
_atom_site_aniso_U_12
Cl1 0.0428(5) 0.0288(4) 0.0666(4) -0.0048(3) -0.0006(4) -0.0020(4)
Cl2 0.0475(6) 0.0493(5) 0.0521(4) -0.0012(3) -0.0069(3) 0.0069(4)
Cl3 0.0806(7) 0.0500(5) 0.0375(3) -0.0008(3) 0.0083(4) 0.0133(5)
Cl4 0.0465(6) 0.0421(5) 0.0602(4) 0.0029(3) 0.0097(4) -0.0097(4)
Al 0.0392(6) 0.0274(5) 0.0364(4) -0.0019(3) 0.0023(4) -0.0008(4)
N1 0.0351(17) 0.0415(16) 0.0337(11) 0.0006(10) 0.0038(10) -0.0074(12)
C1 0.050(2) 0.051(2) 0.0440(15) -0.0033(13) 0.0085(14) 0.0012(17)
C2 0.064(3) 0.086(3) 0.0442(16) -0.0136(15) 0.0185(16) -0.012(2)
C3 0.050(2) 0.046(2) 0.0399(14) 0.0087(13) -0.0008(14) -0.0063(17)
C4 0.044(2) 0.070(2) 0.0630(18) 0.0172(16) -0.0104(16) -0.0121(19)
C5 0.040(2) 0.055(2) 0.0396(14) 0.0130(13) 0.0079(13) -0.0012(16)
C6 0.047(2) 0.073(2) 0.0426(15) 0.0044(15) 0.0114(14) 0.0067(19)

loop_
_atom_type_symbol
_atom_type_description
_atom_type_scat_dispersion_real
_atom_type_scat_dispersion_imag
_atom_type_scat_source
C C 0.0033 0.0016 'International Tables Vol C Tables 4.2.6.8 and 6.1.1.4'
H H 0.0000 0.0000 'International Tables Vol C Tables 4.2.6.8 and 6.1.1.4'
N N 0.0061 0.0033 'International Tables Vol C Tables 4.2.6.8 and 6.1.1.4'
Al Al 0.0645 0.0514 'International Tables Vol C Tables 4.2.6.8 and 6.1.1.4'
Cl Cl 0.1484 0.1585 'International Tables Vol C Tables 4.2.6.8 and 6.1.1.4'

loop_
_geom_angle_atom_site_label_1
_geom_angle_atom_site_label_2
_geom_angle_atom_site_label_3
_geom_angle
Cl3 Al Cl4 110.31(5)
Cl3 Al Cl2 110.63(5)
Cl4 Al Cl2 110.29(5)
Cl3 Al Cl1 108.84(4)
Cl4 Al Cl1 108.95(5)
Cl2 Al Cl1 107.76(5)
C1 N1 C5 109.3(2)
C1 N1 C3 114.8(2)
C5 N1 C3 113.8(2)
N1 C1 C2 112.4(2)
N1 C3 C4 113.4(2)
C6 C5 N1 112.4(2)

loop_
_geom_bond_atom_site_label_1
_geom_bond_atom_site_label_2
_geom_bond_distance
Cl1 Al 2.1421(12)
Cl2 Al 2.1314(12)
Cl3 Al 2.1204(11)
Cl4 Al 2.1206(13)
N1 C1 1.495(3)
N1 C5 1.506(3)
N1 C3 1.510(3)
C1 C2 1.502(3)
C3 C4 1.514(4)
C5 C6 1.492(4)
